data_4326185
loop_
_publ_author_name
'Thomas Z\"oller'
'Ljuba Iovkova-Berends'
'Thorsten Berends'
'Christina Dietz'
'Gerrit Bradtm\"oller'
'Klaus Jurkschat'

_publ_contact_author 'Christina Dietz'
_publ_contact_author_email christina.dietz@tu-dortmund.de
_publ_section_title
;
 Intramolecular N\\rightarrowSn Coordination in Tin(II) and Tin(IV)
 Compounds Based on Enantiopure Ephedrine Derivatives
;
_journal_name_full 'Inorganic Chemistry'
_journal_page_first 8645
_journal_page_last 8653
_journal_paper_doi 10.1021/ic201203u
_journal_volume 50
_journal_year 2011
_chemical_absolute_configuration ad
_chemical_formula_moiety 'C22 H30 N2 O2 Sn, C6 H6'
_chemical_formula_sum 'C28 H36 N2 O2 Sn'
_chemical_formula_weight 551.28
_chemical_name_common
;
(3R,4S,5R,8S,9S,10R)-3,10-Diphenyl-4,5,8,9-tetramethyl-
(5,8-diaza-2,11-dioxa-1-stanna(II)tricyclo[3.2.3.0^1,5^.0^1,8^]undecane)
;
_space_group_IT_number 4
_symmetry_cell_setting monoclinic
_symmetry_space_group_name_Hall 'P 2yb'
_symmetry_space_group_name_H-M 'P 1 21 1'
_cell_angle_alpha 90.00
_cell_angle_beta 101.899(4)
_cell_angle_gamma 90.00
_cell_formula_units_Z 2
_cell_length_a 7.0576(3)
_cell_length_b 17.9392(6)
_cell_length_c 10.6368(4)
_cell_measurement_reflns_used 8904
_cell_measurement_temperature 173(2)
_cell_measurement_theta_max 27.7506
_cell_measurement_theta_min 2.9437
_cell_volume 1317.76(9)
_diffrn_measured_fraction_theta_full 0.997
_diffrn_measured_fraction_theta_max 0.997
_diffrn_measurement_device 'Xcalibur2 CCD Diffractometer'
_diffrn_radiation_type MoK\a
_diffrn_reflns_theta_full 25.50
_exptl_crystal_colour colourless
_exptl_crystal_density_diffrn 1.389
_refine_diff_density_max 0.331
_refine_diff_density_min -0.336
_refine_diff_density_rms 0.045
_refine_ls_abs_structure_details 'Flack H D (1983), Acta Cryst. A39, 876-881'
_refine_ls_abs_structure_Flack -0.027(14)
_refine_ls_goodness_of_fit_ref 0.989
_refine_ls_number_parameters 302
_refine_ls_number_reflns 4835
_refine_ls_number_restraints 1
_refine_ls_restrained_S_all 0.989
_refine_ls_R_factor_all 0.0213
_refine_ls_R_factor_gt 0.0197
_refine_ls_shift/su_max 0.001
_refine_ls_shift/su_mean 0.000
_refine_ls_wR_factor_gt 0.0472
_refine_ls_wR_factor_ref 0.0475
_cod_data_source_file ic201203u_si_001_3.cif
_cod_data_source_block compound2
_cod_database_code 4326185

loop_
_symmetry_equiv_pos_as_xyz
'x, y, z'
'-x, y+1/2, -z'

loop_
_atom_site_label
_atom_site_type_symbol
_atom_site_fract_x
_atom_site_fract_y
_atom_site_fract_z
_atom_site_U_iso_or_equiv
_atom_site_adp_type
_atom_site_occupancy
_atom_site_symmetry_multiplicity
_atom_site_calc_flag
_atom_site_refinement_flags
Sn1 Sn 0.704070(19) 0.445586(11) 0.403726(12) 0.01925(5) Uani 1 1 d .
O11 O 0.5972(2) 0.34045(9) 0.36085(16) 0.0194(4) Uani 1 1 d .
C12 C 0.6914(3) 0.27657(14) 0.4172(2) 0.0194(5) Uani 1 1 d .
H12A H 0.6477 0.2360 0.3565 0.023 Uiso 1 1 calc R
C13 C 0.9133(3) 0.28288(13) 0.4260(2) 0.0193(5) Uani 1 1 d .
H13A H 0.9308 0.2814 0.3369 0.023 Uiso 1 1 calc R
N14 N 0.9856(3) 0.35661(12) 0.47544(18) 0.0205(4) Uani 1 1 d .
C14 C 1.0419(4) 0.36036(17) 0.6170(2) 0.0298(6) Uani 1 1 d .
H14A H 1.1629 0.3350 0.6453 0.045 Uiso 1 1 calc R
H14B H 0.9440 0.3370 0.6540 0.045 Uiso 1 1 calc R
H14C H 1.0555 0.4116 0.6436 0.045 Uiso 1 1 calc R
C15 C 1.1466(4) 0.38419(16) 0.4199(2) 0.0265(6) Uani 1 1 d .
H15A H 1.2440 0.3455 0.4262 0.032 Uiso 1 1 calc R
H15B H 1.2056 0.4266 0.4695 0.032 Uiso 1 1 calc R
C16 C 1.0831(4) 0.40707(15) 0.2812(2) 0.0249(6) Uani 1 1 d .
H16A H 1.1937 0.4261 0.2503 0.030 Uiso 1 1 calc R
H16B H 1.0346 0.3637 0.2301 0.030 Uiso 1 1 calc R
N17 N 0.9299(3) 0.46497(9) 0.26429(19) 0.0203(5) Uani 1 1 d .
C17 C 1.0204(5) 0.53798(16) 0.3012(3) 0.0346(7) Uani 1 1 d .
H17A H 1.1002 0.5517 0.2419 0.052 Uiso 1 1 calc R
H17B H 1.0986 0.5349 0.3863 0.052 Uiso 1 1 calc R
H17C H 0.9213 0.5749 0.2994 0.052 Uiso 1 1 calc R
C18 C 0.8082(4) 0.46971(14) 0.1305(3) 0.0203(6) Uani 1 1 d .
H18A H 0.8783 0.4983 0.0761 0.024 Uiso 1 1 calc R
C19 C 0.6213(4) 0.51274(13) 0.1427(2) 0.0217(5) Uani 1 1 d .
H19A H 0.6597 0.5624 0.1773 0.026 Uiso 1 1 calc R
O20 O 0.5298(2) 0.47624(9) 0.22925(16) 0.0237(4) Uani 1 1 d .
C21 C 0.6302(3) 0.25448(13) 0.5413(2) 0.0185(5) Uani 1 1 d .
C22 C 0.5863(4) 0.30621(14) 0.6280(2) 0.0206(5) Uani 1 1 d .
H22A H 0.5927 0.3568 0.6103 0.025 Uiso 1 1 calc R
C23 C 0.5332(4) 0.28383(15) 0.7399(2) 0.0248(6) Uani 1 1 d .
H23A H 0.5056 0.3195 0.7971 0.030 Uiso 1 1 calc R
C24 C 0.5207(4) 0.20932(16) 0.7678(3) 0.0297(6) Uani 1 1 d .
H24A H 0.4875 0.1946 0.8443 0.036 Uiso 1 1 calc R
C25 C 0.5577(4) 0.15675(15) 0.6818(3) 0.0277(6) Uani 1 1 d .
H25A H 0.5465 0.1063 0.6988 0.033 Uiso 1 1 calc R
C26 C 0.6121(4) 0.17955(14) 0.5691(3) 0.0237(6) Uani 1 1 d .
H26A H 0.6368 0.1438 0.5113 0.028 Uiso 1 1 calc R
C27 C 1.0287(4) 0.21744(14) 0.4923(3) 0.0303(7) Uani 1 1 d .
H27A H 1.1633 0.2242 0.4912 0.046 Uiso 1 1 calc R
H27B H 0.9831 0.1722 0.4482 0.046 Uiso 1 1 calc R
H27C H 1.0127 0.2145 0.5797 0.046 Uiso 1 1 calc R
C31 C 0.4876(4) 0.52253(13) 0.0136(3) 0.0249(6) Uani 1 1 d .
C32 C 0.3099(4) 0.48803(15) -0.0155(3) 0.0289(6) Uani 1 1 d .
H32A H 0.2697 0.4586 0.0460 0.035 Uiso 1 1 calc R
C33 C 0.1904(5) 0.49652(17) -0.1350(3) 0.0382(7) Uani 1 1 d .
H33A H 0.0705 0.4730 -0.1532 0.046 Uiso 1 1 calc R
C34 C 0.2482(6) 0.53961(17) -0.2271(3) 0.0459(9) Uani 1 1 d .
H34A H 0.1686 0.5447 -0.3080 0.055 Uiso 1 1 calc R
C35 C 0.4246(5) 0.57529(18) -0.1987(3) 0.0495(9) Uani 1 1 d .
H35A H 0.4641 0.6049 -0.2603 0.059 Uiso 1 1 calc R
C36 C 0.5423(5) 0.56719(16) -0.0795(3) 0.0410(8) Uani 1 1 d .
H36A H 0.6604 0.5920 -0.0607 0.049 Uiso 1 1 calc R
C37 C 0.7580(4) 0.39344(17) 0.0711(3) 0.0294(7) Uani 1 1 d .
H37A H 0.8716 0.3714 0.0502 0.044 Uiso 1 1 calc R
H37B H 0.6597 0.3985 -0.0055 0.044 Uiso 1 1 calc R
H37C H 0.7111 0.3621 0.1312 0.044 Uiso 1 1 calc R
C1L C -0.0300(5) 0.18227(18) 0.0195(3) 0.0368(9) Uani 1 1 d .
H1LA H -0.1347 0.1502 -0.0049 0.044 Uiso 1 1 calc R
C2L C 0.0281(5) 0.2276(2) -0.0707(3) 0.0407(9) Uani 1 1 d .
H2LA H -0.0367 0.2261 -0.1562 0.049 Uiso 1 1 calc R
C3L C 0.1832(5) 0.27514(18) -0.0327(3) 0.0420(8) Uani 1 1 d .
H3LA H 0.2223 0.3060 -0.0929 0.050 Uiso 1 1 calc R
C4L C 0.2804(4) 0.27733(19) 0.0931(3) 0.0404(8) Uani 1 1 d .
H4LA H 0.3855 0.3091 0.1179 0.049 Uiso 1 1 calc R
C5L C 0.2212(4) 0.23219(17) 0.1825(3) 0.0376(7) Uani 1 1 d .
H5LA H 0.2854 0.2338 0.2681 0.045 Uiso 1 1 calc R
C6L C 0.0674(5) 0.18489(17) 0.1449(3) 0.0366(7) Uani 1 1 d .
H6LA H 0.0286 0.1542 0.2053 0.044 Uiso 1 1 calc R

loop_
_atom_site_aniso_label
_atom_site_aniso_U_11
_atom_site_aniso_U_22
_atom_site_aniso_U_33
_atom_site_aniso_U_23
_atom_site_aniso_U_13
_atom_site_aniso_U_12
Sn1 0.01994(8) 0.01967(7) 0.02053(8) -0.00100(10) 0.00972(5) 0.00059(10)
O11 0.0132(9) 0.0194(8) 0.0244(9) 0.0040(7) 0.0008(7) -0.0004(7)
C12 0.0181(13) 0.0183(12) 0.0216(13) -0.0004(10) 0.0036(10) -0.0016(10)
C13 0.0162(12) 0.0265(13) 0.0166(12) 0.0007(10) 0.0071(10) 0.0015(10)
N14 0.0153(11) 0.0295(11) 0.0172(10) 0.0000(9) 0.0044(8) -0.0022(9)
C14 0.0202(14) 0.0472(16) 0.0213(13) -0.0049(12) 0.0025(11) -0.0039(13)
C15 0.0136(13) 0.0369(15) 0.0299(15) 0.0010(12) 0.0065(11) -0.0030(11)
C16 0.0166(14) 0.0294(14) 0.0330(14) 0.0037(12) 0.0151(11) 0.0000(11)
N17 0.0204(11) 0.0198(14) 0.0224(10) -0.0018(7) 0.0079(8) -0.0037(7)
C17 0.0334(17) 0.0312(16) 0.0388(18) -0.0039(13) 0.0065(14) -0.0142(13)
C18 0.0207(13) 0.0216(16) 0.0207(12) 0.0004(10) 0.0095(10) -0.0019(9)
C19 0.0246(14) 0.0173(12) 0.0256(13) 0.0011(10) 0.0106(11) -0.0001(10)
O20 0.0191(9) 0.0305(8) 0.0233(9) 0.0091(7) 0.0088(7) 0.0031(7)
C21 0.0102(12) 0.0235(12) 0.0216(12) 0.0032(10) 0.0028(10) -0.0004(9)
C22 0.0162(13) 0.0223(12) 0.0223(13) 0.0018(10) 0.0021(10) -0.0008(10)
C23 0.0146(13) 0.0361(15) 0.0242(14) -0.0034(11) 0.0055(11) -0.0010(11)
C24 0.0191(14) 0.0435(16) 0.0284(15) 0.0111(12) 0.0089(12) -0.0022(12)
C25 0.0203(14) 0.0281(14) 0.0370(16) 0.0109(12) 0.0112(12) 0.0023(11)
C26 0.0198(13) 0.0223(13) 0.0302(14) -0.0002(11) 0.0077(11) 0.0004(10)
C27 0.0253(16) 0.0303(17) 0.0386(16) 0.0065(14) 0.0141(13) 0.0073(12)
C31 0.0308(16) 0.0193(12) 0.0251(14) 0.0035(10) 0.0071(12) 0.0029(10)
C32 0.0326(15) 0.0273(14) 0.0286(15) -0.0001(12) 0.0106(12) 0.0012(12)
C33 0.0410(18) 0.0375(18) 0.0348(16) -0.0053(13) 0.0043(14) -0.0011(14)
C34 0.067(3) 0.0377(17) 0.0275(16) 0.0016(13) -0.0038(16) 0.0055(16)
C35 0.063(2) 0.0455(19) 0.0383(18) 0.0215(15) 0.0062(17) -0.0047(17)
C36 0.046(2) 0.0369(17) 0.0383(18) 0.0121(14) 0.0056(15) -0.0092(14)
C37 0.0288(16) 0.0273(16) 0.0305(16) -0.0080(13) 0.0026(13) 0.0051(12)
C1L 0.030(2) 0.037(2) 0.043(2) -0.0125(17) 0.0067(16) -0.0045(15)
C2L 0.040(2) 0.052(2) 0.0306(19) -0.0062(16) 0.0077(16) 0.0072(17)
C3L 0.0416(19) 0.0409(17) 0.052(2) 0.0023(15) 0.0300(16) 0.0028(15)
C4L 0.0224(16) 0.0407(18) 0.062(2) -0.0160(15) 0.0172(15) -0.0039(13)
C5L 0.0319(17) 0.0442(17) 0.0361(17) -0.0131(14) 0.0054(14) 0.0065(14)
C6L 0.0368(18) 0.0392(17) 0.0373(17) 0.0015(14) 0.0159(14) 0.0035(14)

loop_
_geom_angle_atom_site_label_1
_geom_angle_atom_site_label_2
_geom_angle_atom_site_label_3
_geom_angle
O11 Sn1 O20 85.51(6)
O11 Sn1 N17 104.79(6)
O20 Sn1 N17 75.98(7)
O11 Sn1 N14 73.60(6)
O20 Sn1 N14 135.79(6)
N17 Sn1 N14 72.57(6)
C12 O11 Sn1 122.63(14)
O11 C12 C21 112.97(19)
O11 C12 C13 110.54(19)
C21 C12 C13 115.42(19)
N14 C13 C27 114.5(2)
N14 C13 C12 110.91(19)
C27 C13 C12 114.1(2)
C15 N14 C13 113.4(2)
C15 N14 C14 109.06(19)
C13 N14 C14 113.9(2)
C15 N14 Sn1 106.81(15)
C13 N14 Sn1 105.34(14)
C14 N14 Sn1 107.87(15)
N14 C15 C16 112.7(2)
N17 C16 C15 111.8(2)
C17 N17 C16 109.0(2)
C17 N17 C18 109.44(19)
C16 N17 C18 114.46(19)
C17 N17 Sn1 105.60(16)
C16 N17 Sn1 112.40(14)
C18 N17 Sn1 105.57(14)
N17 C18 C37 112.4(2)
N17 C18 C19 106.1(2)
C37 C18 C19 110.6(2)
O20 C19 C31 111.6(2)
O20 C19 C18 109.8(2)
C31 C19 C18 111.4(2)
C19 O20 Sn1 116.41(15)
C22 C21 C26 117.6(2)
C22 C21 C12 123.0(2)
C26 C21 C12 119.5(2)
C23 C22 C21 121.1(2)
C22 C23 C24 120.7(3)
C25 C24 C23 119.5(3)
C24 C25 C26 119.6(2)
C21 C26 C25 121.4(2)
C32 C31 C36 118.2(3)
C32 C31 C19 121.6(2)
C36 C31 C19 120.2(3)
C31 C32 C33 120.9(3)
C34 C33 C32 120.2(3)
C33 C34 C35 119.5(3)
C36 C35 C34 120.0(3)
C35 C36 C31 121.0(3)
C6L C1L C2L 119.6(3)
C1L C2L C3L 119.4(3)
C4L C3L C2L 120.6(3)
C3L C4L C5L 119.7(3)
C6L C5L C4L 119.8(3)
C5L C6L C1L 120.9(3)

loop_
_geom_bond_atom_site_label_1
_geom_bond_atom_site_label_2
_geom_bond_distance
Sn1 O11 2.0475(16)
Sn1 O20 2.0781(17)
Sn1 N17 2.416(2)
Sn1 N14 2.540(2)
O11 C12 1.397(3)
C12 C21 1.523(3)
C12 C13 1.554(3)
C13 N14 1.475(3)
C13 C27 1.518(3)
N14 C15 1.470(3)
N14 C14 1.477(3)
C15 C16 1.507(3)
C16 N17 1.483(3)
N17 C17 1.474(3)
N17 C18 1.505(3)
C18 C37 1.518(4)
C18 C19 1.556(4)
C19 O20 1.393(3)
C19 C31 1.507(4)
C21 C22 1.388(3)
C21 C26 1.388(3)
C22 C23 1.379(4)
C23 C24 1.376(4)
C24 C25 1.376(4)
C25 C26 1.393(4)
C31 C32 1.375(4)
C31 C36 1.389(4)
C32 C33 1.381(4)
C33 C34 1.374(5)
C34 C35 1.377(5)
C35 C36 1.373(4)
C1L C6L 1.370(5)
C1L C2L 1.383(5)
C2L C3L 1.381(5)
C3L C4L 1.372(4)
C4L C5L 1.378(4)
C5L C6L 1.371(4)

loop_
_geom_torsion_atom_site_label_1
_geom_torsion_atom_site_label_2
_geom_torsion_atom_site_label_3
_geom_torsion_atom_site_label_4
_geom_torsion
O20 Sn1 O11 C12 159.12(17)
N17 Sn1 O11 C12 84.91(17)
N14 Sn1 O11 C12 18.53(16)
Sn1 O11 C12 C21 89.5(2)
Sn1 O11 C12 C13 -41.5(2)
O11 C12 C13 N14 45.9(3)
C21 C12 C13 N14 -83.9(2)
O11 C12 C13 C27 177.0(2)
C21 C12 C13 C27 47.3(3)
C27 C13 N14 C15 83.0(3)
C12 C13 N14 C15 -146.1(2)
C27 C13 N14 C14 -42.6(3)
C12 C13 N14 C14 88.4(2)
C27 C13 N14 Sn1 -160.57(17)
C12 C13 N14 Sn1 -29.6(2)
O11 Sn1 N14 C15 129.32(16)
O20 Sn1 N14 C15 64.13(18)
N17 Sn1 N14 C15 17.52(14)
O11 Sn1 N14 C13 8.43(14)
O20 Sn1 N14 C13 -56.75(17)
N17 Sn1 N14 C13 -103.36(14)
O11 Sn1 N14 C14 -113.57(17)
O20 Sn1 N14 C14 -178.75(15)
N17 Sn1 N14 C14 134.64(17)
C13 N14 C15 C16 71.4(3)
C14 N14 C15 C16 -160.5(2)
Sn1 N14 C15 C16 -44.2(2)
N14 C15 C16 N17 57.2(3)
C15 C16 N17 C17 79.2(3)
C15 C16 N17 C18 -157.9(2)
C15 C16 N17 Sn1 -37.5(2)
O11 Sn1 N17 C17 -175.48(15)
O20 Sn1 N17 C17 103.11(17)
N14 Sn1 N17 C17 -108.37(17)
O11 Sn1 N17 C16 -56.79(16)
O20 Sn1 N17 C16 -138.20(16)
N14 Sn1 N17 C16 10.32(15)
O11 Sn1 N17 C18 68.64(14)
O20 Sn1 N17 C18 -12.77(13)
N14 Sn1 N17 C18 135.75(14)
C17 N17 C18 C37 163.4(2)
C16 N17 C18 C37 40.8(3)
Sn1 N17 C18 C37 -83.3(2)
C17 N17 C18 C19 -75.5(2)
C16 N17 C18 C19 161.89(19)
Sn1 N17 C18 C19 37.74(19)
N17 C18 C19 O20 -56.9(2)
C37 C18 C19 O20 65.3(3)
N17 C18 C19 C31 178.97(19)
C37 C18 C19 C31 -58.8(3)
C31 C19 O20 Sn1 172.03(15)
C18 C19 O20 Sn1 48.0(2)
O11 Sn1 O20 C19 -125.65(16)
N17 Sn1 O20 C19 -19.18(15)
N14 Sn1 O20 C19 -64.80(18)
O11 C12 C21 C22 -35.7(3)
C13 C12 C21 C22 92.9(3)
O11 C12 C21 C26 142.7(2)
C13 C12 C21 C26 -88.7(3)
C26 C21 C22 C23 2.3(4)
C12 C21 C22 C23 -179.4(2)
C21 C22 C23 C24 -0.6(4)
C22 C23 C24 C25 -1.3(4)
C23 C24 C25 C26 1.6(4)
C22 C21 C26 C25 -2.0(4)
C12 C21 C26 C25 179.6(2)
C24 C25 C26 C21 0.1(4)
O20 C19 C31 C32 -9.6(3)
C18 C19 C31 C32 113.5(3)
O20 C19 C31 C36 170.4(2)
C18 C19 C31 C36 -66.5(3)
C36 C31 C32 C33 1.1(4)
C19 C31 C32 C33 -178.9(2)
C31 C32 C33 C34 0.2(4)
C32 C33 C34 C35 -1.1(5)
C33 C34 C35 C36 0.6(5)
C34 C35 C36 C31 0.8(5)
C32 C31 C36 C35 -1.6(5)
C19 C31 C36 C35 178.3(3)
C6L C1L C2L C3L -0.3(5)
C1L C2L C3L C4L 0.4(5)
C2L C3L C4L C5L -0.7(5)
C3L C4L C5L C6L 0.7(4)
C4L C5L C6L C1L -0.6(5)
C2L C1L C6L C5L 0.4(5)
